data_7041283
loop_
_publ_author_name
'Comba, Peter'
'Enders, Markus'
'Gro\&shauser, Michael'
'Hiller, Markus'
'M\"uller, Dennis'
'Wadepohl, Hubert'

_publ_section_title
;
 Solution and solid state structures and magnetism of a series of linear
 trinuclear compounds with a hexacoordinate Ln(III) and two terminal
 Ni(II) centers.
;
_journal_issue 1
_journal_name_full 'Dalton transactions (Cambridge, England : 2003)'
_journal_page_first 138
_journal_page_last 149
_journal_paper_doi 10.1039/c6dt03488h
_journal_volume 46
_journal_year 2016
_chemical_formula_moiety 'C66 H86 N6 Ni2 O13 Tb, Cl O4, 2(C H4 O)'
_chemical_formula_sum 'C68 H94 Cl N6 Ni2 O19 Tb'
_chemical_formula_weight 1611.28
_space_group_crystal_system monoclinic
_space_group_IT_number 15
_space_group_name_Hall '-C 2yc'
_space_group_name_H-M_alt 'C 1 2/c 1'
_symmetry_cell_setting monoclinic
_symmetry_Int_Tables_number 15
_symmetry_space_group_name_Hall '-C 2yc'
_symmetry_space_group_name_H-M 'C 1 2/c 1'
_atom_sites_solution_hydrogens mixed
_atom_sites_solution_primary iterative
_atom_sites_solution_secondary difmap
_audit_block_code co_mg69
_audit_creation_date
;
'Mon Oct 27 16:44:25 2014'
;
_audit_creation_method
;
Olex2 1.2
(compiled 2015.09.30 svn.r3233 for OlexSys, GUI svn.r5103)
;
_audit_update_record
;
2016-03-07 deposited with the CCDC.
2016-11-30 downloaded from the CCDC.
;
_cell_angle_alpha 90
_cell_angle_beta 109.0376(12)
_cell_angle_gamma 90
_cell_formula_units_Z 4
_cell_length_a 19.7091(2)
_cell_length_b 18.98270(18)
_cell_length_c 19.1549(2)
_cell_measurement_reflns_used 46251
_cell_measurement_temperature 120(1)
_cell_measurement_theta_max 28.8310
_cell_measurement_theta_min 3.4930
_cell_volume 6774.49(13)
_computing_cell_refinement
;
CrysAlisPro, Agilent Technologies,
Version 1.171.37.34k (release 13-08-2014 CrysAlis171 .NET)
(compiled Aug 13 2014,16:31:05)
;
_computing_data_collection
;
CrysAlisPro, Agilent Technologies,
Version 1.171.37.34k (release 13-08-2014 CrysAlis171 .NET)
(compiled Aug 13 2014,16:31:05)
;
_computing_data_reduction
;
CrysAlisPro, Agilent Technologies,
Version 1.171.37.34k (release 13-08-2014 CrysAlis171 .NET)
(compiled Aug 13 2014,16:31:05)
;
_computing_molecular_graphics 'Olex2 (Dolomanov et al., 2009)'
_computing_publication_material 'encif (Wadepohl, 2009-15); encifer 1.5 (CCDC, 2014)'
_computing_structure_refinement 'ShelXL (Sheldrick, 2015)'
_computing_structure_solution 'SUPERFLIP (Palatinus, 2007-2009)'
_diffrn_ambient_environment 'perfluoro polyether oil / N~2~'
_diffrn_ambient_temperature 120(1)
_diffrn_detector 'CCD plate'
_diffrn_detector_area_resol_mean 7.9621
_diffrn_detector_type Eos
_diffrn_measured_fraction_theta_full 0.998
_diffrn_measured_fraction_theta_max 0.958
_diffrn_measurement_details
;
#__ type_ start__ end____ width___ exp.time_
  1 omega  -50.00  -11.00   0.5000   25.0000
omega____ theta____ kappa____ phi______ frames
    -       18.5380  -57.0000 -180.0000 78

#__ type_ start__ end____ width___ exp.time_
  2 omega    4.00   85.00   0.5000   25.0000
omega____ theta____ kappa____ phi______ frames
    -       18.5380   57.0000 -180.0000 162

#__ type_ start__ end____ width___ exp.time_
  3 omega   23.00   49.00   0.5000   25.0000
omega____ theta____ kappa____ phi______ frames
    -       18.5380  -77.0000  -90.0000 52

#__ type_ start__ end____ width___ exp.time_
  4 omega  -12.00   50.00   0.5000   25.0000
omega____ theta____ kappa____ phi______ frames
    -       18.5380   77.0000  -90.0000 124

#__ type_ start__ end____ width___ exp.time_
  5 omega   22.00   48.00   0.5000   25.0000
omega____ theta____ kappa____ phi______ frames
    -       18.5380  -77.0000 -180.0000 52

#__ type_ start__ end____ width___ exp.time_
  6 omega  -34.00    1.00   0.5000   25.0000
omega____ theta____ kappa____ phi______ frames
    -       18.5380  -57.0000   30.0000 70

#__ type_ start__ end____ width___ exp.time_
  7 omega  -52.00   49.00   0.5000   25.0000
omega____ theta____ kappa____ phi______ frames
    -       18.5380  -77.0000  -30.0000 202

#__ type_ start__ end____ width___ exp.time_
  8 omega   -4.00   22.00   0.5000   25.0000
omega____ theta____ kappa____ phi______ frames
    -       18.5380   38.0000 -180.0000 52

#__ type_ start__ end____ width___ exp.time_
  9 omega   -2.00   24.00   0.5000   25.0000
omega____ theta____ kappa____ phi______ frames
    -       18.5380   77.0000 -120.0000 52

#__ type_ start__ end____ width___ exp.time_
 10 omega  -52.00   49.00   0.5000   25.0000
omega____ theta____ kappa____ phi______ frames
    -       18.5380  -77.0000 -120.0000 202

#__ type_ start__ end____ width___ exp.time_
 11 omega  -51.00   49.00   0.5000   25.0000
omega____ theta____ kappa____ phi______ frames
    -       18.5380  -77.0000   90.0000 200

#__ type_ start__ end____ width___ exp.time_
 12 omega  -28.00   -2.00   0.5000   25.0000
omega____ theta____ kappa____ phi______ frames
    -       18.5380  -77.0000  150.0000 52

#__ type_ start__ end____ width___ exp.time_
 13 omega   11.00   49.00   0.5000   25.0000
omega____ theta____ kappa____ phi______ frames
    -       18.5380  -77.0000  150.0000 76

#__ type_ start__ end____ width___ exp.time_
 14 omega   -3.00   87.00   0.5000   25.0000
omega____ theta____ kappa____ phi______ frames
    -       18.5380   57.0000  -30.0000 180

#__ type_ start__ end____ width___ exp.time_
 15 omega   25.00   51.00   0.5000   25.0000
omega____ theta____ kappa____ phi______ frames
    -       18.5380   38.0000 -120.0000 52

#__ type_ start__ end____ width___ exp.time_
 16 omega  -11.00   89.00   0.5000   25.0000
omega____ theta____ kappa____ phi______ frames
    -       18.5380   77.0000   60.0000 200

#__ type_ start__ end____ width___ exp.time_
 17 omega  -43.00   50.00   0.5000   25.0000
omega____ theta____ kappa____ phi______ frames
    -       18.5380  -79.0000   32.9795 186

#__ type_ start__ end____ width___ exp.time_
 18 omega  -52.00   49.00   0.5000   25.0000
omega____ theta____ kappa____ phi______ frames
    -       18.5380  -77.0000  -60.0000 202

#__ type_ start__ end____ width___ exp.time_
 19 omega   -7.00   91.00   0.5000   25.0000
omega____ theta____ kappa____ phi______ frames
    -       18.5380   38.0000  -30.0000 196

#__ type_ start__ end____ width___ exp.time_
 20 omega  -50.00   40.00   0.5000   25.0000
omega____ theta____ kappa____ phi______ frames
    -       18.5380  -57.0000   30.0000 180

#__ type_ start__ end____ width___ exp.time_
 21 omega  -12.00   89.00   0.5000   25.0000
omega____ theta____ kappa____ phi______ frames
    -       18.5380   77.0000   30.0000 202

;
_diffrn_measurement_device 'four-circle diffractometer'
_diffrn_measurement_device_type 'Agilent SuperNova, Dual, Cu at zero, Eos'
_diffrn_measurement_method '\w scans'
_diffrn_measurement_specimen_support 'polyimid foil'
_diffrn_orient_matrix_UB_11 0.0169898000
_diffrn_orient_matrix_UB_12 -0.0031275000
_diffrn_orient_matrix_UB_13 -0.0272776000
_diffrn_orient_matrix_UB_21 -0.0277530000
_diffrn_orient_matrix_UB_22 0.0202969000
_diffrn_orient_matrix_UB_23 -0.0247347000
_diffrn_orient_matrix_UB_31 0.0197633000
_diffrn_orient_matrix_UB_32 0.0312260000
_diffrn_orient_matrix_UB_33 0.0133462000
_diffrn_radiation_monochromator mirror
_diffrn_radiation_probe x-ray
_diffrn_radiation_type 'Mo K\a'
_diffrn_radiation_wavelength 0.71073
_diffrn_reflns_av_R_equivalents 0.0409
_diffrn_reflns_av_unetI/netI 0.0222
_diffrn_reflns_Laue_measured_fraction_full 0.998
_diffrn_reflns_Laue_measured_fraction_max 0.958
_diffrn_reflns_limit_h_max 26
_diffrn_reflns_limit_h_min -26
_diffrn_reflns_limit_k_max 25
_diffrn_reflns_limit_k_min -25
_diffrn_reflns_limit_l_max 25
_diffrn_reflns_limit_l_min -25
_diffrn_reflns_number 94491
_diffrn_reflns_point_group_measured_fraction_full 0.998
_diffrn_reflns_point_group_measured_fraction_max 0.958
_diffrn_reflns_theta_full 25.242
_diffrn_reflns_theta_max 28.980
_diffrn_reflns_theta_min 3.282
_diffrn_source 'microfocus X-Ray tube'
_exptl_absorpt_coefficient_mu 1.700
_exptl_absorpt_correction_T_max 0.887
_exptl_absorpt_correction_T_min 0.793
_exptl_absorpt_correction_type gaussian
_exptl_absorpt_process_details
;
CrysAlisPro, Agilent Technologies,
Version 1.171.37.34k (release 13-08-2014 CrysAlis171 .NET)
(compiled Aug 13 2014,16:31:05)
Numerical absorption correction based on gaussian integration over
            a multifaceted crystal model
Empirical absorption correction using spherical harmonics,
 implemented in SCALE3 ABSPACK scaling algorithm.
;
_exptl_crystal_colour 'light violet'
_exptl_crystal_density_diffrn 1.580
_exptl_crystal_description irregular
_exptl_crystal_F_000 3336
_exptl_crystal_size_max 0.181
_exptl_crystal_size_mid 0.121
_exptl_crystal_size_min 0.081
_refine_diff_density_max 0.686
_refine_diff_density_min -0.781
_refine_diff_density_rms 0.082
_refine_ls_extinction_method none
_refine_ls_goodness_of_fit_ref 1.181
_refine_ls_hydrogen_treatment mixed
_refine_ls_matrix_type full
_refine_ls_number_parameters 468
_refine_ls_number_reflns 8626
_refine_ls_number_restraints 24
_refine_ls_restrained_S_all 1.191
_refine_ls_R_factor_all 0.0330
_refine_ls_R_factor_gt 0.0308
_refine_ls_shift/su_max 0.001
_refine_ls_shift/su_mean 0.000
_refine_ls_structure_factor_coef Fsqd
_refine_ls_weighting_details 'w=1/[\s^2^(Fo^2^)+(0.0220P)^2^+17.6504P] where P=(Fo^2^+2Fc^2^)/3'
_refine_ls_weighting_scheme calc
_refine_ls_wR_factor_gt 0.0661
_refine_ls_wR_factor_ref 0.0668
_reflns_Friedel_coverage 0.000
_reflns_number_gt 8333
_reflns_number_total 8626
_reflns_threshold_expression 'I > 2\s(I)'
_cod_data_source_file c6dt03488h2.cif
_cod_data_source_block co_mg69
_cod_depositor_comments 'Adding full bibliography for 7041276--7041289.cif.'
_cod_original_cell_volume 6774.48(13)
_cod_original_sg_symbol_H-M 'C 2/c'
_cod_database_code 7041283
_audit_block_refno 2212
_audit_block_usercomment 'MG394, irregular light violet'
_chemical_oxdiff_formula 'c68 H94 cl1 n6 Ni2 o19 tb1'
_chemical_oxdiff_usercomment 'MG394, irregular light violet'
_shelx_space_group_comment
;
The symmetry employed for this shelxl refinement is uniquely defined
by the following loop, which should always be used as a source of
symmetry information in preference to the above space-group names.
They are only intended as comments.
;
_shelx_estimated_absorpt_t_max 0.862
_shelx_estimated_absorpt_t_min 0.773
_reflns_odcompleteness_completeness 99.78
_reflns_odcompleteness_iscentric 1
_reflns_odcompleteness_theta 26.32
_shelxl_version_number 2014/7
_olex2_refinement_description
;
1. Fixed Uiso
 At 1.2 times of:
  All C(H) groups, All C(H,H) groups
 At 1.5 times of:
  All C(H,H,H) groups, All O(H) groups
2. Restrained distances
 Cl-O51 \\sim Cl-O52 \\sim Cl-O53
 with sigma of 0.005
 O51-O52 \\sim O51-O53 \\sim O52-O53
 with sigma of 0.01
3. Rigid body (RIGU) restrains
 Cl, O101, O102, O103, O104, O105, O106, O107, O51, O52, O53, O71
 with sigma for 1-2 distances of 0.004 and sigma for 1-3 distances of 0.004
4. Others
 Fixed Sof: O107(0.5) Cl(0.5) O52(0.5) O53(0.5)
5.a Secondary CH2 refined with riding coordinates:
 C101(H10A,H10B), C102(H10C,H10D), C103(H10E,H10F), C104(H10G,H10H), C105(H10I,
 H10J), C106(H10K,H10L), C107(H10M,H10N), C116(H11G,H11H), C125(H12G,H12H)
5.b Aromatic/amide H refined with riding coordinates:
 C111(H111), C113(H113), C120(H120), C122(H122), C129(H129), C131(H131)
5.c Idealised Me refined as rotating group:
 C114(H11A,H11B,H11C), C115(H11D,H11E,H11F), C123(H12A,H12B,H12C), C124(H12D,
 H12E,H12F), C132(H13A,H13B,H13C), C133(H13D,H13E,H13F), C71(H71A,H71B,H71C)
5.d Idealised tetrahedral OH refined as rotating group:
 O71(H71)
;
_olex2_submission_special_instructions 'No special instructions were received'
_cell_oxdiff_length_a 19.7104(2)
_cell_oxdiff_length_b 18.97849(18)
_cell_oxdiff_length_c 19.1597(2)
_cell_oxdiff_angle_alpha 89.9913(9)
_cell_oxdiff_angle_beta 109.0537(11)
_cell_oxdiff_angle_gamma 90.0292(9)
_cell_oxdiff_volume 6774.48(13)
_cell_oxdiff_measurement_reflns_used 46251

loop_
_symmetry_equiv_pos_as_xyz
'x, y, z'
'-x, y, -z+1/2'
'x+1/2, y+1/2, z'
'-x+1/2, y+1/2, -z+1/2'
'-x, -y, -z'
'x, -y, z-1/2'
'-x+1/2, -y+1/2, -z'
'x+1/2, -y+1/2, z-1/2'

loop_
_atom_site_label
_atom_site_type_symbol
_atom_site_fract_x
_atom_site_fract_y
_atom_site_fract_z
_atom_site_U_iso_or_equiv
_atom_site_adp_type
_atom_site_occupancy
_atom_site_site_symmetry_order
_atom_site_calc_flag
_atom_site_refinement_flags_posn
_atom_site_refinement_flags_adp
_atom_site_refinement_flags_occupancy
Tb Tb 0.5000 0.33401(2) 0.2500 0.01218(4) Uani 1 2 d S T P
Ni1 Ni 0.53411(2) 0.31294(2) 0.41604(2) 0.01163(6) Uani 1 1 d . . .
O101 O 0.49876(8) 0.24570(8) 0.32977(8) 0.0142(3) Uani 1 1 d . U .
O102 O 0.38597(8) 0.17381(8) 0.25403(9) 0.0192(3) Uani 1 1 d . U .
O103 O 0.45636(8) 0.37792(8) 0.34625(8) 0.0138(3) Uani 1 1 d . U .
O104 O 0.39660(9) 0.50323(9) 0.29652(10) 0.0238(4) Uani 1 1 d . U .
O105 O 0.59824(8) 0.34466(8) 0.35480(9) 0.0180(3) Uani 1 1 d . U .
O106 O 0.70520(9) 0.32118(9) 0.30489(9) 0.0211(3) Uani 1 1 d . U .
O107 O 0.5158(2) 0.45786(17) 0.2666(2) 0.0241(10) Uani 0.5 1 d . U .
N101 N 0.60542(9) 0.24015(10) 0.48298(10) 0.0148(3) Uani 1 1 d . . .
N102 N 0.46959(9) 0.28530(9) 0.47775(9) 0.0137(3) Uani 1 1 d . . .
N103 N 0.58127(9) 0.38597(10) 0.49676(10) 0.0142(3) Uani 1 1 d . . .
C101 C 0.57297(12) 0.20699(12) 0.53523(12) 0.0179(4) Uani 1 1 d . . .
H10A H 0.5918 0.2303 0.5840 0.022 Uiso 1 1 calc R . .
H10B H 0.5867 0.1567 0.5418 0.022 Uiso 1 1 calc R . .
C102 C 0.49146(11) 0.21312(11) 0.50656(12) 0.0164(4) Uani 1 1 d . . .
H10C H 0.4714 0.1783 0.4667 0.020 Uiso 1 1 calc R . .
H10D H 0.4720 0.2027 0.5470 0.020 Uiso 1 1 calc R . .
C103 C 0.48332(11) 0.33738(12) 0.53979(12) 0.0165(4) Uani 1 1 d . . .
H10E H 0.5128 0.3147 0.5864 0.020 Uiso 1 1 calc R . .
H10F H 0.4370 0.3514 0.5455 0.020 Uiso 1 1 calc R . .
C104 C 0.52205(11) 0.40298(12) 0.52620(12) 0.0162(4) Uani 1 1 d . . .
H10G H 0.4870 0.4340 0.4907 0.019 Uiso 1 1 calc R . .
H10H H 0.5419 0.4292 0.5732 0.019 Uiso 1 1 calc R . .
C105 C 0.64374(11) 0.35177(12) 0.55260(12) 0.0178(4) Uani 1 1 d . . .
H10I H 0.6305 0.3394 0.5967 0.021 Uiso 1 1 calc R . .
H10J H 0.6842 0.3855 0.5681 0.021 Uiso 1 1 calc R . .
C106 C 0.66794(11) 0.28484(12) 0.52202(12) 0.0174(4) Uani 1 1 d . . .
H10K H 0.6938 0.2982 0.4875 0.021 Uiso 1 1 calc R . .
H10L H 0.7014 0.2578 0.5632 0.021 Uiso 1 1 calc R . .
C107 C 0.62408(11) 0.18679(12) 0.43488(12) 0.0168(4) Uani 1 1 d . . .
H10M H 0.6620 0.1553 0.4659 0.020 Uiso 1 1 calc R . .
H10N H 0.6435 0.2112 0.3998 0.020 Uiso 1 1 calc R . .
C108 C 0.55986(11) 0.14289(11) 0.39185(12) 0.0152(4) Uani 1 1 d . . .
C109 C 0.50116(11) 0.17615(11) 0.34013(12) 0.0144(4) Uani 1 1 d . . .
C110 C 0.44143(11) 0.13509(12) 0.30097(12) 0.0159(4) Uani 1 1 d . . .
C111 C 0.44103(12) 0.06306(12) 0.31148(13) 0.0202(5) Uani 1 1 d . . .
H111 H 0.4008 0.0360 0.2834 0.024 Uiso 1 1 calc R . .
C112 C 0.49939(13) 0.02968(12) 0.36311(14) 0.0221(5) Uani 1 1 d . . .
C113 C 0.55769(12) 0.07036(12) 0.40283(13) 0.0199(4) Uani 1 1 d . . .
H113 H 0.5972 0.0482 0.4385 0.024 Uiso 1 1 calc R . .
C114 C 0.49771(15) -0.04906(13) 0.37440(18) 0.0345(6) Uani 1 1 d . . .
H11A H 0.4485 -0.0638 0.3686 0.052 Uiso 1 1 calc GR . .
H11B H 0.5292 -0.0611 0.4242 0.052 Uiso 1 1 calc GR . .
H11C H 0.5143 -0.0733 0.3378 0.052 Uiso 1 1 calc GR . .
C115 C 0.32287(12) 0.13653(13) 0.21526(14) 0.0235(5) Uani 1 1 d . . .
H11D H 0.3341 0.1008 0.1838 0.035 Uiso 1 1 calc GR . .
H11E H 0.2872 0.1694 0.1846 0.035 Uiso 1 1 calc GR . .
H11F H 0.3036 0.1135 0.2506 0.035 Uiso 1 1 calc GR . .
C116 C 0.39342(11) 0.28267(11) 0.42871(12) 0.0154(4) Uani 1 1 d . . .
H11G H 0.3639 0.2626 0.4569 0.019 Uiso 1 1 calc R . .
H11H H 0.3899 0.2504 0.3871 0.019 Uiso 1 1 calc R . .
C117 C 0.36237(11) 0.35297(11) 0.39789(11) 0.0146(4) Uani 1 1 d . . .
C118 C 0.39499(11) 0.39509(11) 0.35753(11) 0.0133(4) Uani 1 1 d . . .
C119 C 0.35975(11) 0.45924(12) 0.32903(12) 0.0162(4) Uani 1 1 d . . .
C120 C 0.29291(12) 0.47576(12) 0.33379(12) 0.0187(4) Uani 1 1 d . . .
H120 H 0.2698 0.5181 0.3121 0.022 Uiso 1 1 calc R . .
C121 C 0.25898(12) 0.43104(12) 0.37009(12) 0.0182(4) Uani 1 1 d . . .
C122 C 0.29564(11) 0.37170(12) 0.40386(12) 0.0166(4) Uani 1 1 d . . .
H122 H 0.2750 0.3426 0.4320 0.020 Uiso 1 1 calc R . .
C123 C 0.18343(13) 0.44516(15) 0.36922(14) 0.0267(5) Uani 1 1 d . . .
H12A H 0.1810 0.4921 0.3896 0.040 Uiso 1 1 calc GR . .
H12B H 0.1696 0.4096 0.3992 0.040 Uiso 1 1 calc GR . .
H12C H 0.1506 0.4429 0.3183 0.040 Uiso 1 1 calc GR . .
C124 C 0.35877(13) 0.56021(13) 0.25218(14) 0.0245(5) Uani 1 1 d . . .
H12D H 0.3166 0.5420 0.2134 0.037 Uiso 1 1 calc GR . .
H12E H 0.3903 0.5843 0.2295 0.037 Uiso 1 1 calc GR . .
H12F H 0.3434 0.5935 0.2832 0.037 Uiso 1 1 calc GR . .
C125 C 0.60135(11) 0.45093(11) 0.46399(12) 0.0162(4) Uani 1 1 d . . .
H12G H 0.6166 0.4875 0.5028 0.019 Uiso 1 1 calc R . .
H12H H 0.5583 0.4688 0.4250 0.019 Uiso 1 1 calc R . .
C126 C 0.66079(11) 0.44039(11) 0.43094(12) 0.0155(4) Uani 1 1 d . . .
C127 C 0.65485(11) 0.38771(11) 0.37834(12) 0.0151(4) Uani 1 1 d . . .
C128 C 0.71271(11) 0.37819(11) 0.35071(11) 0.0158(4) Uani 1 1 d . . .
C129 C 0.77004(11) 0.42483(12) 0.36947(12) 0.0182(4) Uani 1 1 d . . .
H129 H 0.8076 0.4187 0.3491 0.022 Uiso 1 1 calc R . .
C130 C 0.77335(12) 0.48082(13) 0.41805(12) 0.0194(4) Uani 1 1 d . . .
C131 C 0.71950(12) 0.48651(12) 0.44963(12) 0.0177(4) Uani 1 1 d . . .
H131 H 0.7225 0.5226 0.4849 0.021 Uiso 1 1 calc R . .
C132 C 0.83233(14) 0.53538(14) 0.43207(14) 0.0270(5) Uani 1 1 d . . .
H13A H 0.8781 0.5118 0.4379 0.041 Uiso 1 1 calc GR . .
H13B H 0.8359 0.5616 0.4772 0.041 Uiso 1 1 calc GR . .
H13C H 0.8212 0.5680 0.3902 0.041 Uiso 1 1 calc GR . .
C133 C 0.76070(13) 0.30902(14) 0.27392(13) 0.0225(5) Uani 1 1 d . . .
H13D H 0.7476 0.2690 0.2398 0.034 Uiso 1 1 calc GR . .
H13E H 0.8056 0.2985 0.3135 0.034 Uiso 1 1 calc GR . .
H13F H 0.7671 0.3511 0.2471 0.034 Uiso 1 1 calc GR . .
Cl Cl 0.48673(10) 0.74369(8) 0.25855(10) 0.0427(4) Uani 0.5 1 d D U .
O51 O 0.53427(19) 0.7820(2) 0.31234(17) 0.0961(11) Uani 1 1 d D U .
O52 O 0.4249(3) 0.7402(3) 0.2778(3) 0.0762(17) Uani 0.5 1 d D U .
O53 O 0.5138(4) 0.6758(2) 0.2692(5) 0.079(3) Uani 0.5 1 d D U .
O71 O 0.33497(14) 0.24788(14) 0.57774(14) 0.0544(6) Uani 1 1 d . U .
H71 H 0.3691 0.2355 0.6151 0.082 Uiso 1 1 calc GR . .
C71 C 0.2987(2) 0.30561(19) 0.5963(2) 0.0493(8) Uani 1 1 d . . .
H71A H 0.2522 0.3121 0.5577 0.074 Uiso 1 1 calc GR . .
H71B H 0.3277 0.3484 0.6004 0.074 Uiso 1 1 calc GR . .
H71C H 0.2913 0.2963 0.6436 0.074 Uiso 1 1 calc GR . .
H107 H 0.5222(19) 0.4758(18) 0.229(2) 0.042(10) Uiso 1 1 d . . .

loop_
_atom_site_aniso_label
_atom_site_aniso_U_11
_atom_site_aniso_U_22
_atom_site_aniso_U_33
_atom_site_aniso_U_23
_atom_site_aniso_U_13
_atom_site_aniso_U_12
Tb 0.01498(7) 0.01078(7) 0.01199(7) 0.000 0.00607(5) 0.000
Ni1 0.01009(12) 0.01336(13) 0.01090(12) -0.00076(9) 0.00268(10) 0.00069(9)
O101 0.0160(7) 0.0116(7) 0.0135(7) -0.0003(5) 0.0028(6) -0.0006(5)
O102 0.0162(7) 0.0162(8) 0.0216(8) 0.0003(6) 0.0013(6) -0.0037(6)
O103 0.0118(7) 0.0161(7) 0.0138(7) 0.0014(6) 0.0044(6) 0.0016(5)
O104 0.0174(8) 0.0245(9) 0.0303(9) 0.0141(7) 0.0087(7) 0.0048(6)
O105 0.0154(7) 0.0216(8) 0.0185(8) -0.0075(6) 0.0076(6) -0.0069(6)
O106 0.0206(8) 0.0234(9) 0.0225(8) -0.0061(6) 0.0114(7) -0.0018(6)
O107 0.033(3) 0.0170(15) 0.032(3) 0.0024(13) 0.024(2) 0.0006(13)
N101 0.0124(8) 0.0169(9) 0.0143(8) -0.0013(7) 0.0031(7) 0.0019(7)
N102 0.0126(8) 0.0153(9) 0.0129(8) 0.0018(7) 0.0037(7) 0.0021(6)
N103 0.0117(8) 0.0170(9) 0.0127(8) -0.0015(7) 0.0024(7) 0.0014(7)
C101 0.0172(10) 0.0214(11) 0.0148(10) 0.0043(8) 0.0047(8) 0.0057(8)
C102 0.0172(10) 0.0156(10) 0.0169(10) 0.0042(8) 0.0064(8) 0.0034(8)
C103 0.0159(10) 0.0202(11) 0.0141(10) -0.0005(8) 0.0060(8) 0.0023(8)
C104 0.0166(10) 0.0186(11) 0.0140(10) -0.0033(8) 0.0059(8) 0.0019(8)
C105 0.0139(10) 0.0221(11) 0.0151(10) -0.0024(8) 0.0014(8) 0.0016(8)
C106 0.0115(10) 0.0221(11) 0.0160(10) -0.0011(8) 0.0007(8) 0.0021(8)
C107 0.0132(10) 0.0194(11) 0.0175(10) -0.0016(8) 0.0047(8) 0.0042(8)
C108 0.0144(10) 0.0160(10) 0.0168(10) -0.0013(8) 0.0074(8) 0.0012(8)
C109 0.0169(10) 0.0136(10) 0.0152(10) -0.0005(8) 0.0087(8) -0.0005(8)
C110 0.0150(10) 0.0170(10) 0.0166(10) 0.0003(8) 0.0066(8) 0.0006(8)
C111 0.0180(11) 0.0168(11) 0.0280(12) -0.0030(9) 0.0103(9) -0.0030(8)
C112 0.0219(11) 0.0129(10) 0.0365(13) 0.0018(9) 0.0162(10) 0.0010(8)
C113 0.0193(11) 0.0177(11) 0.0243(11) 0.0036(9) 0.0095(9) 0.0058(8)
C114 0.0263(13) 0.0152(12) 0.0604(19) 0.0046(12) 0.0119(13) 0.0003(10)
C115 0.0177(11) 0.0245(12) 0.0250(12) -0.0024(10) 0.0026(9) -0.0069(9)
C116 0.0113(9) 0.0170(10) 0.0184(10) 0.0022(8) 0.0053(8) 0.0001(8)
C117 0.0134(9) 0.0169(10) 0.0121(9) -0.0007(8) 0.0022(8) 0.0011(8)
C118 0.0120(9) 0.0164(10) 0.0106(9) -0.0013(7) 0.0026(7) 0.0003(7)
C119 0.0147(10) 0.0178(11) 0.0151(10) 0.0021(8) 0.0036(8) 0.0012(8)
C120 0.0177(10) 0.0183(11) 0.0184(10) 0.0017(8) 0.0036(8) 0.0055(8)
C121 0.0146(10) 0.0237(11) 0.0161(10) -0.0030(9) 0.0045(8) 0.0034(8)
C122 0.0151(10) 0.0215(11) 0.0135(10) -0.0007(8) 0.0049(8) -0.0004(8)
C123 0.0172(11) 0.0364(14) 0.0282(13) 0.0043(11) 0.0096(10) 0.0092(10)
C124 0.0260(12) 0.0202(12) 0.0250(12) 0.0091(9) 0.0053(10) 0.0040(9)
C125 0.0158(10) 0.0154(10) 0.0172(10) -0.0034(8) 0.0049(8) -0.0006(8)
C126 0.0135(10) 0.0174(10) 0.0151(10) -0.0007(8) 0.0043(8) -0.0005(8)
C127 0.0120(9) 0.0175(10) 0.0144(10) -0.0009(8) 0.0024(8) -0.0015(8)
C128 0.0159(10) 0.0175(10) 0.0130(10) -0.0001(8) 0.0033(8) 0.0012(8)
C129 0.0135(10) 0.0254(12) 0.0164(10) 0.0026(9) 0.0059(8) -0.0007(8)
C130 0.0163(10) 0.0231(11) 0.0165(10) 0.0022(9) 0.0022(8) -0.0042(8)
C131 0.0188(10) 0.0181(11) 0.0150(10) -0.0009(8) 0.0038(8) -0.0022(8)
C132 0.0251(12) 0.0323(14) 0.0249(12) -0.0034(10) 0.0098(10) -0.0125(10)
C133 0.0210(11) 0.0303(13) 0.0187(11) -0.0004(9) 0.0098(9) 0.0060(9)
Cl 0.0550(14) 0.0413(7) 0.0330(10) -0.0048(7) 0.0158(7) 0.0059(7)
O51 0.108(3) 0.113(3) 0.0519(18) -0.0211(18) 0.0046(18) 0.024(2)
O52 0.070(3) 0.101(5) 0.064(4) 0.012(3) 0.030(3) 0.036(3)
O53 0.086(6) 0.051(3) 0.102(8) -0.005(3) 0.031(5) 0.017(3)
O71 0.0589(16) 0.0626(16) 0.0444(14) -0.0096(12) 0.0208(12) -0.0137(13)
C71 0.056(2) 0.052(2) 0.0434(19) -0.0024(15) 0.0210(16) -0.0122(16)

loop_
_atom_type_symbol
_atom_type_description
_atom_type_scat_dispersion_real
_atom_type_scat_dispersion_imag
_atom_type_scat_source
C C 0.0033 0.0016 'International Tables Vol C Tables 4.2.6.8 and 6.1.1.4'
H H 0.0000 0.0000 'International Tables Vol C Tables 4.2.6.8 and 6.1.1.4'
Cl Cl 0.1484 0.1585 'International Tables Vol C Tables 4.2.6.8 and 6.1.1.4'
N N 0.0061 0.0033 'International Tables Vol C Tables 4.2.6.8 and 6.1.1.4'
Ni Ni 0.3393 1.1124 'International Tables Vol C Tables 4.2.6.8 and 6.1.1.4'
O O 0.0106 0.0060 'International Tables Vol C Tables 4.2.6.8 and 6.1.1.4'
Tb Tb -0.1723 4.1537 'International Tables Vol C Tables 4.2.6.8 and 6.1.1.4'

loop_
_exptl_crystal_face_index_h
_exptl_crystal_face_index_k
_exptl_crystal_face_index_l
_exptl_crystal_face_perp_dist
_exptl_oxdiff_crystal_face_indexfrac_h
_exptl_oxdiff_crystal_face_indexfrac_k
_exptl_oxdiff_crystal_face_indexfrac_l
_exptl_oxdiff_crystal_face_x
_exptl_oxdiff_crystal_face_y
_exptl_oxdiff_crystal_face_z
21 5 -22 0.0404 20.9748 4.9824 -21.9841 0.9404 0.0628 0.2767
-10 0 -20 0.0625 -10.0027 -0.0017 -19.9706 0.3748 0.7715 -0.4643
-20 13 20 0.0619 -19.9718 13.0033 19.9796 -0.9250 0.3240 0.2780
25 -3 -18 0.0518 24.9718 -3.0121 -17.9880 0.9244 -0.3092 0.1594
14 20 7 0.0481 13.9985 19.9817 6.9777 -0.0150 -0.1555 0.9937
-18 7 -13 0.0894 -17.9914 6.9980 -12.9781 0.0265 0.9624 -0.3103
-4 26 -6 0.0897 -3.9932 25.9805 -6.0000 0.0146 0.7866 0.6523
-26 -10 11 0.0612 -25.9780 -9.9798 11.0018 -0.7103 0.2463 -0.6782
8 -23 8 0.0734 7.9920 -22.9836 7.9946 -0.0104 -0.8860 -0.4530
18 11 11 0.0369 17.9952 10.9880 10.9741 -0.0280 -0.5478 0.8452
-18 -11 -10 0.0772 -17.9947 -10.9878 -9.9754 0.0007 0.5231 -0.8319
3 -18 -20 0.0606 2.9830 -17.9931 -19.9701 0.6517 0.0460 -0.7694
-3 18 20 0.0606 -2.9830 17.9931 19.9701 -0.6517 -0.0460 0.7694
-21 -5 22 0.0404 -20.9748 -4.9824 21.9841 -0.9404 -0.0628 -0.2767

loop_
_geom_angle_atom_site_label_1
_geom_angle_atom_site_label_2
_geom_angle_atom_site_label_3
_geom_angle
_geom_angle_site_symmetry_1
_geom_angle_site_symmetry_3
Ni1 Tb Ni1 164.958(11) 2_655 .
O101 Tb Ni1 41.48(4) . .
O101 Tb Ni1 41.48(4) 2_655 2_655
O101 Tb Ni1 123.80(4) . 2_655
O101 Tb Ni1 123.80(4) 2_655 .
O101 Tb O101 85.01(7) . 2_655
O101 Tb O103 69.99(5) . .
O101 Tb O103 148.16(5) . 2_655
O101 Tb O103 69.99(5) 2_655 2_655
O101 Tb O103 148.16(5) 2_655 .
O101 Tb O105 70.65(5) 2_655 2_655
O101 Tb O105 117.46(5) . 2_655
O101 Tb O105 70.65(5) . .
O101 Tb O105 117.46(5) 2_655 .
O101 Tb O107 142.09(12) . 2_655
O101 Tb O107 131.91(11) 2_655 2_655
O101 Tb O107 131.91(11) . .
O101 Tb O107 142.09(12) 2_655 .
O103 Tb Ni1 42.68(3) . .
O103 Tb Ni1 145.61(3) 2_655 .
O103 Tb Ni1 42.68(3) 2_655 2_655
O103 Tb Ni1 145.61(3) . 2_655
O103 Tb O103 139.75(7) . 2_655
O105 Tb Ni1 42.75(4) . .
O105 Tb Ni1 139.23(4) 2_655 .
O105 Tb Ni1 42.75(4) 2_655 2_655
O105 Tb Ni1 139.23(4) . 2_655
O105 Tb O103 73.27(5) 2_655 2_655
O105 Tb O103 103.14(5) 2_655 .
O105 Tb O103 103.14(5) . 2_655
O105 Tb O103 73.27(5) . .
O105 Tb O105 169.91(8) 2_655 .
O105 Tb O107 93.79(9) . 2_655
O105 Tb O107 76.11(9) 2_655 2_655
O105 Tb O107 76.11(9) . .
O105 Tb O107 93.79(9) 2_655 .
O107 Tb Ni1 90.86(10) . .
O107 Tb Ni1 104.10(10) . 2_655
O107 Tb Ni1 104.10(10) 2_655 .
O107 Tb Ni1 90.86(10) 2_655 2_655
O107 Tb O103 72.46(12) . 2_655
O107 Tb O103 67.75(13) 2_655 2_655
O107 Tb O103 72.46(12) 2_655 .
O107 Tb O103 67.75(13) . .
O107 Tb O107 17.68(17) . 2_655
O101 Ni1 Tb 48.10(4) . .
O101 Ni1 O103 82.18(6) . .
O101 Ni1 O105 80.35(6) . .
O101 Ni1 N101 93.88(6) . .
O101 Ni1 N102 101.23(7) . .
O101 Ni1 N103 171.46(7) . .
O103 Ni1 Tb 52.20(4) . .
O103 Ni1 N101 174.74(7) . .
O105 Ni1 Tb 48.78(4) . .
O105 Ni1 O103 85.50(6) . .
O105 Ni1 N101 97.31(7) . .
N101 Ni1 Tb 127.01(5) . .
N102 Ni1 Tb 131.40(5) . .
N102 Ni1 O103 93.23(6) . .
N102 Ni1 O105 177.84(7) . .
N102 Ni1 N101 84.09(7) . .
N103 Ni1 Tb 125.86(5) . .
N103 Ni1 O103 98.10(6) . .
N103 Ni1 O105 91.15(6) . .
N103 Ni1 N101 86.32(7) . .
N103 Ni1 N102 87.29(7) . .
Ni1 O101 Tb 90.43(6) . .
C109 O101 Tb 145.30(13) . .
C109 O101 Ni1 121.13(13) . .
C110 O102 C115 116.76(18) . .
Ni1 O103 Tb 85.12(5) . .
C118 O103 Tb 140.51(12) . .
C118 O103 Ni1 123.85(13) . .
C119 O104 C124 118.51(18) . .
Ni1 O105 Tb 88.47(5) . .
C127 O105 Tb 136.13(14) . .
C127 O105 Ni1 125.59(13) . .
C128 O106 C133 117.25(18) . .
Tb O107 H107 110(2) . .
O107 O107 Tb 81.16(8) 2_655 .
O107 O107 H107 65(2) 2_655 .
C101 N101 Ni1 109.98(12) . .
C101 N101 C107 111.92(17) . .
C106 N101 Ni1 102.33(13) . .
C106 N101 C101 111.78(17) . .
C106 N101 C107 111.59(16) . .
C107 N101 Ni1 108.78(13) . .
C102 N102 Ni1 106.75(12) . .
C102 N102 C103 110.94(16) . .
C102 N102 C116 108.27(16) . .
C103 N102 Ni1 107.46(13) . .
C116 N102 Ni1 109.24(13) . .
C116 N102 C103 113.94(16) . .
C104 N103 Ni1 102.29(12) . .
C104 N103 C105 112.89(16) . .
C104 N103 C125 109.16(16) . .
C105 N103 Ni1 108.09(13) . .
C105 N103 C125 113.00(17) . .
C125 N103 Ni1 110.90(13) . .
N101 C101 H10A 109.4 . .
N101 C101 H10B 109.4 . .
N101 C101 C102 111.00(17) . .
H10A C101 H10B 108.0 . .
C102 C101 H10A 109.4 . .
C102 C101 H10B 109.4 . .
N102 C102 C101 110.37(18) . .
N102 C102 H10C 109.6 . .
N102 C102 H10D 109.6 . .
C101 C102 H10C 109.6 . .
C101 C102 H10D 109.6 . .
H10C C102 H10D 108.1 . .
N102 C103 H10E 109.2 . .
N102 C103 H10F 109.2 . .
N102 C103 C104 111.92(17) . .
H10E C103 H10F 107.9 . .
C104 C103 H10E 109.2 . .
C104 C103 H10F 109.2 . .
N103 C104 C103 112.66(17) . .
N103 C104 H10G 109.1 . .
N103 C104 H10H 109.1 . .
C103 C104 H10G 109.1 . .
C103 C104 H10H 109.1 . .
H10G C104 H10H 107.8 . .
N103 C105 H10I 109.2 . .
N103 C105 H10J 109.2 . .
N103 C105 C106 111.87(17) . .
H10I C105 H10J 107.9 . .
C106 C105 H10I 109.2 . .
C106 C105 H10J 109.2 . .
N101 C106 C105 110.79(17) . .
N101 C106 H10K 109.5 . .
N101 C106 H10L 109.5 . .
C105 C106 H10K 109.5 . .
C105 C106 H10L 109.5 . .
H10K C106 H10L 108.1 . .
N101 C107 H10M 109.2 . .
N101 C107 H10N 109.2 . .
N101 C107 C108 112.24(17) . .
H10M C107 H10N 107.9 . .
C108 C107 H10M 109.2 . .
C108 C107 H10N 109.2 . .
C109 C108 C107 119.11(19) . .
C113 C108 C107 121.5(2) . .
C113 C108 C109 119.4(2) . .
O101 C109 C108 122.09(19) . .
O101 C109 C110 119.09(19) . .
C108 C109 C110 118.73(19) . .
O102 C110 C109 113.55(18) . .
O102 C110 C111 125.5(2) . .
C111 C110 C109 120.9(2) . .
C110 C111 H111 119.7 . .
C110 C111 C112 120.5(2) . .
C112 C111 H111 119.7 . .
C111 C112 C114 119.8(2) . .
C113 C112 C111 118.6(2) . .
C113 C112 C114 121.6(2) . .
C108 C113 H113 119.1 . .
C112 C113 C108 121.8(2) . .
C112 C113 H113 119.1 . .
C112 C114 H11A 109.5 . .
C112 C114 H11B 109.5 . .
C112 C114 H11C 109.5 . .
H11A C114 H11B 109.5 . .
H11A C114 H11C 109.5 . .
H11B C114 H11C 109.5 . .
O102 C115 H11D 109.5 . .
O102 C115 H11E 109.5 . .
O102 C115 H11F 109.5 . .
H11D C115 H11E 109.5 . .
H11D C115 H11F 109.5 . .
H11E C115 H11F 109.5 . .
N102 C116 H11G 108.6 . .
N102 C116 H11H 108.6 . .
N102 C116 C117 114.49(17) . .
H11G C116 H11H 107.6 . .
C117 C116 H11G 108.6 . .
C117 C116 H11H 108.6 . .
C118 C117 C116 121.29(18) . .
C122 C117 C116 117.69(19) . .
C122 C117 C118 120.7(2) . .
O103 C118 C117 123.42(19) . .
O103 C118 C119 120.13(18) . .
C117 C118 C119 116.44(19) . .
O104 C119 C118 115.38(18) . .
O104 C119 C120 122.9(2) . .
C120 C119 C118 121.7(2) . .
C119 C120 H120 119.5 . .
C119 C120 C121 121.0(2) . .
C121 C120 H120 119.5 . .
C120 C121 C123 121.2(2) . .
C122 C121 C120 117.8(2) . .
C122 C121 C123 121.0(2) . .
C117 C122 H122 119.0 . .
C121 C122 C117 122.0(2) . .
C121 C122 H122 119.0 . .
C121 C123 H12A 109.5 . .
C121 C123 H12B 109.5 . .
C121 C123 H12C 109.5 . .
H12A C123 H12B 109.5 . .
H12A C123 H12C 109.5 . .
H12B C123 H12C 109.5 . .
O104 C124 H12D 109.5 . .
O104 C124 H12E 109.5 . .
O104 C124 H12F 109.5 . .
H12D C124 H12E 109.5 . .
H12D C124 H12F 109.5 . .
H12E C124 H12F 109.5 . .
N103 C125 H12G 108.7 . .
N103 C125 H12H 108.7 . .
N103 C125 C126 114.40(17) . .
H12G C125 H12H 107.6 . .
C126 C125 H12G 108.7 . .
C126 C125 H12H 108.7 . .
C127 C126 C125 120.09(19) . .
C127 C126 C131 120.0(2) . .
C131 C126 C125 119.81(19) . .
O105 C127 C126 123.03(19) . .
O105 C127 C128 118.75(19) . .
C126 C127 C128 118.19(19) . .
O106 C128 C127 114.08(18) . .
O106 C128 C129 125.3(2) . .
C129 C128 C127 120.6(2) . .
C128 C129 H129 119.5 . .
C128 C129 C130 120.9(2) . .
C130 C129 H129 119.5 . .
C129 C130 C132 120.2(2) . .
C131 C130 C129 118.2(2) . .
C131 C130 C132 121.5(2) . .
C126 C131 H131 119.1 . .
C130 C131 C126 121.7(2) . .
C130 C131 H131 119.1 . .
C130 C132 H13A 109.5 . .
C130 C132 H13B 109.5 . .
C130 C132 H13C 109.5 . .
H13A C132 H13B 109.5 . .
H13A C132 H13C 109.5 . .
H13B C132 H13C 109.5 . .
O106 C133 H13D 109.5 . .
O106 C133 H13E 109.5 . .
O106 C133 H13F 109.5 . .
H13D C133 H13E 109.5 . .
H13D C133 H13F 109.5 . .
H13E C133 H13F 109.5 . .
Cl Cl O51 85.4(3) 2_655 .
Cl Cl O51 66.3(3) 2_655 2_655
Cl Cl O52 7.9(3) 2_655 2_655
Cl Cl O52 168.1(5) 2_655 .
Cl Cl O53 76.1(4) 2_655 .
Cl Cl O53 74.7(4) 2_655 2_655
O51 Cl O51 110.6(3) . 2_655
O51 Cl O52 105.9(3) . .
O51 Cl O52 73.8(2) 2_655 2_655
O51 Cl O52 79.9(2) . 2_655
O51 Cl O53 104.4(3) . .
O51 Cl O53 134.7(4) . 2_655
O52 Cl O51 105.2(3) . 2_655
O52 Cl O52 174.0(3) . 2_655
O52 Cl O53 99.2(5) . 2_655
O53 Cl O51 125.0(4) . 2_655
O53 Cl O51 98.0(4) 2_655 2_655
O53 Cl O52 75.2(4) 2_655 2_655
O53 Cl O52 104.3(4) . .
O53 Cl O52 72.2(5) . 2_655
O53 Cl O53 31.8(5) . 2_655
Cl O51 Cl 28.31(13) . 2_655
Cl O52 Cl 3.99(16) . 2_655
Cl O53 Cl 29.29(15) . 2_655
O53 O53 Cl 74.8(4) 2_655 .
O53 O53 Cl 73.5(5) 2_655 2_655
C71 O71 H71 109.5 . .
O71 C71 H71A 109.5 . .
O71 C71 H71B 109.5 . .
O71 C71 H71C 109.5 . .
H71A C71 H71B 109.5 . .
H71A C71 H71C 109.5 . .
H71B C71 H71C 109.5 . .

loop_
_geom_bond_atom_site_label_1
_geom_bond_atom_site_label_2
_geom_bond_distance
_geom_bond_site_symmetry_2
Tb Ni1 3.0548(3) .
Tb Ni1 3.0548(3) 2_655
Tb O101 2.2738(14) 2_655
Tb O101 2.2737(14) .
Tb O103 2.4225(14) 2_655
Tb O103 2.4225(14) .
Tb O105 2.2985(15) 2_655
Tb O105 2.2986(15) .
Tb O107 2.379(3) .
Tb O107 2.379(3) 2_655
Ni1 O101 2.0233(15) .
Ni1 O103 2.0784(14) .
Ni1 O105 2.0744(15) .
Ni1 N101 2.0864(18) .
Ni1 N102 2.0665(17) .
Ni1 N103 2.0589(18) .
O101 C109 1.334(3) .
O102 C110 1.379(3) .
O102 C115 1.413(3) .
O103 C118 1.336(2) .
O104 C119 1.381(3) .
O104 C124 1.426(3) .
O105 C127 1.337(3) .
O106 C128 1.371(3) .
O106 C133 1.423(3) .
O107 O107 0.731(7) 2_655
O107 H107 0.84(3) .
N101 C101 1.492(3) .
N101 C106 1.482(3) .
N101 C107 1.494(3) .
N102 C102 1.487(3) .
N102 C103 1.501(3) .
N102 C116 1.490(3) .
N103 C104 1.488(3) .
N103 C105 1.491(3) .
N103 C125 1.494(3) .
C101 H10A 0.9900 .
C101 H10B 0.9900 .
C101 C102 1.523(3) .
C102 H10C 0.9900 .
C102 H10D 0.9900 .
C103 H10E 0.9900 .
C103 H10F 0.9900 .
C103 C104 1.527(3) .
C104 H10G 0.9900 .
C104 H10H 0.9900 .
C105 H10I 0.9900 .
C105 H10J 0.9900 .
C105 C106 1.538(3) .
C106 H10K 0.9900 .
C106 H10L 0.9900 .
C107 H10M 0.9900 .
C107 H10N 0.9900 .
C107 C108 1.515(3) .
C108 C109 1.404(3) .
C108 C113 1.396(3) .
C109 C110 1.407(3) .
C110 C111 1.382(3) .
C111 H111 0.9500 .
C111 C112 1.400(3) .
C112 C113 1.387(3) .
C112 C114 1.512(3) .
C113 H113 0.9500 .
C114 H11A 0.9800 .
C114 H11B 0.9800 .
C114 H11C 0.9800 .
C115 H11D 0.9800 .
C115 H11E 0.9800 .
C115 H11F 0.9800 .
C116 H11G 0.9900 .
C116 H11H 0.9900 .
C116 C117 1.506(3) .
C117 C118 1.405(3) .
C117 C122 1.403(3) .
C118 C119 1.420(3) .
C119 C120 1.386(3) .
C120 H120 0.9500 .
C120 C121 1.398(3) .
C121 C122 1.380(3) .
C121 C123 1.508(3) .
C122 H122 0.9500 .
C123 H12A 0.9800 .
C123 H12B 0.9800 .
C123 H12C 0.9800 .
C124 H12D 0.9800 .
C124 H12E 0.9800 .
C124 H12F 0.9800 .
C125 H12G 0.9900 .
C125 H12H 0.9900 .
C125 C126 1.516(3) .
C126 C127 1.397(3) .
C126 C131 1.401(3) .
C127 C128 1.417(3) .
C128 C129 1.387(3) .
C129 H129 0.9500 .
C129 C130 1.400(3) .
C130 C131 1.387(3) .
C130 C132 1.514(3) .
C131 H131 0.9500 .
C132 H13A 0.9800 .
C132 H13B 0.9800 .
C132 H13C 0.9800 .
C133 H13D 0.9800 .
C133 H13E 0.9800 .
C133 H13F 0.9800 .
Cl Cl 0.702(3) 2_655
Cl O51 1.356(3) .
Cl O51 1.475(3) 2_655
Cl O52 2.076(5) 2_655
Cl O52 1.384(4) .
Cl O53 1.384(4) .
Cl O53 1.392(6) 2_655
O51 Cl 1.475(3) 2_655
O52 Cl 2.076(5) 2_655
O53 Cl 1.392(6) 2_655
O53 O53 0.760(13) 2_655
O71 H71 0.8400 .
O71 C71 1.415(4) .
C71 H71A 0.9800 .
C71 H71B 0.9800 .
C71 H71C 0.9800 .

loop_
_geom_hbond_atom_site_label_D
_geom_hbond_atom_site_label_H
_geom_hbond_atom_site_label_A
_geom_hbond_distance_DH
_geom_hbond_distance_HA
_geom_hbond_distance_DA
_geom_hbond_angle_DHA
_geom_hbond_site_symmetry_A
O71 H71 O51 0.84 1.99 2.803(4) 164.2 5_666
O107 H107 O104 0.84(3) 1.89(3) 2.559(5) 135(3) 2_655

loop_
_geom_torsion_atom_site_label_1
_geom_torsion_atom_site_label_2
_geom_torsion_atom_site_label_3
_geom_torsion_atom_site_label_4
_geom_torsion
_geom_torsion_site_symmetry_1
_geom_torsion_site_symmetry_4
Tb O101 C109 C108 112.2(2) . .
Tb O101 C109 C110 -71.4(3) . .
Tb O103 C118 C117 105.0(2) . .
Tb O103 C118 C119 -75.9(3) . .
Tb O105 C127 C126 104.8(2) . .
Tb O105 C127 C128 -77.4(3) . .
Ni1 O101 C109 C108 -40.4(3) . .
Ni1 O101 C109 C110 136.08(16) . .
Ni1 O103 C118 C117 -25.7(3) . .
Ni1 O103 C118 C119 153.39(15) . .
Ni1 O105 C127 C126 -29.4(3) . .
Ni1 O105 C127 C128 148.45(16) . .
Ni1 N101 C101 C102 21.8(2) . .
Ni1 N101 C106 C105 47.34(19) . .
Ni1 N101 C107 C108 -65.19(19) . .
Ni1 N102 C102 C101 43.79(19) . .
Ni1 N102 C103 C104 15.7(2) . .
Ni1 N102 C116 C117 -66.79(19) . .
Ni1 N103 C104 C103 45.54(18) . .
Ni1 N103 C105 C106 18.3(2) . .
Ni1 N103 C125 C126 -67.26(19) . .
O101 C109 C110 O102 0.9(3) . .
O101 C109 C110 C111 -178.4(2) . .
O102 C110 C111 C112 -177.2(2) . .
O103 C118 C119 O104 -5.9(3) . .
O103 C118 C119 C120 174.0(2) . .
O104 C119 C120 C121 -177.1(2) . .
O105 C127 C128 O106 -3.9(3) . .
O105 C127 C128 C129 175.2(2) . .
O106 C128 C129 C130 -178.7(2) . .
N101 C101 C102 N102 -44.3(2) . .
N101 C107 C108 C109 63.1(3) . .
N101 C107 C108 C113 -116.5(2) . .
N102 C103 C104 N103 -43.0(2) . .
N102 C116 C117 C118 55.9(3) . .
N102 C116 C117 C122 -130.8(2) . .
N103 C105 C106 N101 -46.1(2) . .
N103 C125 C126 C127 53.7(3) . .
N103 C125 C126 C131 -130.5(2) . .
C101 N101 C106 C105 -70.3(2) . .
C101 N101 C107 C108 56.5(2) . .
C102 N102 C103 C104 132.09(18) . .
C102 N102 C116 C117 177.32(17) . .
C103 N102 C102 C101 -73.0(2) . .
C103 N102 C116 C117 53.4(2) . .
C104 N103 C105 C106 130.70(19) . .
C104 N103 C125 C126 -179.22(17) . .
C105 N103 C104 C103 -70.4(2) . .
C105 N103 C125 C126 54.3(2) . .
C106 N101 C101 C102 134.79(19) . .
C106 N101 C107 C108 -177.35(18) . .
C107 N101 C101 C102 -99.2(2) . .
C107 N101 C106 C105 163.50(18) . .
C107 C108 C109 O101 -2.9(3) . .
C107 C108 C109 C110 -179.34(19) . .
C107 C108 C113 C112 -179.3(2) . .
C108 C109 C110 O102 177.48(18) . .
C108 C109 C110 C111 -1.8(3) . .
C109 C108 C113 C112 1.0(3) . .
C109 C110 C111 C112 1.9(3) . .
C110 C111 C112 C113 -0.6(3) . .
C110 C111 C112 C114 179.4(2) . .
C111 C112 C113 C108 -0.9(3) . .
C113 C108 C109 O101 176.79(19) . .
C113 C108 C109 C110 0.3(3) . .
C114 C112 C113 C108 179.1(2) . .
C115 O102 C110 C109 -177.27(19) . .
C115 O102 C110 C111 1.9(3) . .
C116 N102 C102 C101 161.29(17) . .
C116 N102 C103 C104 -105.4(2) . .
C116 C117 C118 O103 -2.9(3) . .
C116 C117 C118 C119 177.97(19) . .
C116 C117 C122 C121 -172.5(2) . .
C117 C118 C119 O104 173.31(19) . .
C117 C118 C119 C120 -6.8(3) . .
C118 C117 C122 C121 0.8(3) . .
C118 C119 C120 C121 3.0(3) . .
C119 C120 C121 C122 2.9(3) . .
C119 C120 C121 C123 -174.1(2) . .
C120 C121 C122 C117 -4.8(3) . .
C122 C117 C118 O103 -175.95(19) . .
C122 C117 C118 C119 4.9(3) . .
C123 C121 C122 C117 172.2(2) . .
C124 O104 C119 C118 165.9(2) . .
C124 O104 C119 C120 -14.0(3) . .
C125 N103 C104 C103 163.07(17) . .
C125 N103 C105 C106 -104.8(2) . .
C125 C126 C127 O105 -0.1(3) . .
C125 C126 C127 C128 -177.97(19) . .
C125 C126 C131 C130 -176.9(2) . .
C126 C127 C128 O106 174.04(19) . .
C126 C127 C128 C129 -6.8(3) . .
C127 C126 C131 C130 -1.1(3) . .
C127 C128 C129 C130 2.3(3) . .
C128 C129 C130 C131 3.0(3) . .
C128 C129 C130 C132 -173.9(2) . .
C129 C130 C131 C126 -3.6(3) . .
C131 C126 C127 O105 -175.9(2) . .
C131 C126 C127 C128 6.2(3) . .
C132 C130 C131 C126 173.3(2) . .
C133 O106 C128 C127 178.90(19) . .
C133 O106 C128 C129 -0.2(3) . .
Cl Cl O53 O53 -83.3(14) 2_655 2_655
O51 Cl O51 Cl -62.6(2) 2_655 2_655
O51 Cl O52 Cl 43.0(13) 2_655 2_655
O51 Cl O52 Cl 160.2(15) . 2_655
O51 Cl O53 Cl -81.4(4) . 2_655
O51 Cl O53 Cl 47.3(4) 2_655 2_655
O51 Cl O53 O53 -164.7(13) . 2_655
O51 Cl O53 O53 -36.1(16) 2_655 2_655
O52 Cl O51 Cl -176.0(4) . 2_655
O52 Cl O51 Cl 5.8(2) 2_655 2_655
O52 Cl O53 Cl -7.2(3) 2_655 2_655
O52 Cl O53 Cl 167.8(5) . 2_655
O52 Cl O53 O53 -90.5(14) 2_655 2_655
O52 Cl O53 O53 84.4(15) . 2_655
O53 Cl O51 Cl 63.0(6) 2_655 2_655
O53 Cl O51 Cl 74.3(5) . 2_655
O53 Cl O52 Cl -90.0(14) . 2_655
O53 Cl O52 Cl -57.9(13) 2_655 2_655
O53 Cl O53 Cl 83.3(14) 2_655 2_655
